data_1544324
loop_
_publ_author_name
'Brueggeller, Peter'
'Strabler, Christof'
'Sinn, Stephan'
'Pehn, Richard'
'Pann, Johann'
'Dutzler, Julian'
'Viertl, Wolfgang'
'Prock, Johannes'
'Ehrmann, Katharina'
'Weninger, Alexander'
'Kopacka, Holger'
'De Cola, Luisa'

_publ_section_title
;
 Stabilisation effects of phosphane ligands in the homogeneous approach of
 sunlight induced hydrogen production
;
_journal_name_full 'Faraday Discuss.'
_journal_paper_doi 10.1039/C6FD00210B
_journal_year 2016
_chemical_formula_moiety 'C29 H34 Co N4 O2 P'
_chemical_formula_sum 'C29 H34 Co N4 O2 P'
_chemical_formula_weight 560.50
_chemical_name_systematic '[Co(I){(DO)(DOH)pn}(PPh3)]'
_chemical_properties_physical Air-sensitive,Oxygen-sensitive
_space_group_crystal_system triclinic
_space_group_IT_number 2
_space_group_name_Hall '-P 1'
_space_group_name_H-M_alt 'P -1'
_symmetry_space_group_name_Hall '-P 1'
_symmetry_space_group_name_H-M 'P -1'
_atom_sites_solution_hydrogens mixed
_atom_sites_solution_primary direct
_atom_sites_solution_secondary difmap
_audit_creation_method SHELXL-2014/7
_audit_update_record
;
2016-06-02 deposited with the CCDC.
2016-10-18 downloaded from the CCDC.
;
_cell_angle_alpha 95.238(1)
_cell_angle_beta 99.314(1)
_cell_angle_gamma 114.659(1)
_cell_formula_units_Z 2
_cell_length_a 9.0606(2)
_cell_length_b 9.2632(2)
_cell_length_c 18.0169(5)
_cell_measurement_reflns_used 18264
_cell_measurement_temperature 243(2)
_cell_measurement_theta_max 27.485
_cell_measurement_theta_min 0.998
_cell_volume 1334.71(6)
_computing_cell_refinement 'Denzo and Scalepack'
_computing_data_collection 'Kappa CCD'
_computing_data_reduction 'Denzo and Scalepack'
_computing_molecular_graphics 'SHELXL-2014/7 (Sheldrick, 2014)'
_computing_publication_material 'SHELXL-2014/7 (Sheldrick, 2014)'
_computing_structure_refinement 'SHELXL-2014/7 (Sheldrick, 2014)'
_computing_structure_solution 'SHELXL-2014/7 (Sheldrick, 2014)'
_diffrn_ambient_temperature 243(2)
_diffrn_measured_fraction_theta_full 1.000
_diffrn_measured_fraction_theta_max 1.000
_diffrn_measurement_device_type 'Kappa CCD'
_diffrn_measurement_method 'phi- and omega-scans'
_diffrn_radiation_type MoK\a
_diffrn_radiation_wavelength 0.71073
_diffrn_reflns_av_R_equivalents 0.0426
_diffrn_reflns_av_unetI/netI 0.0555
_diffrn_reflns_Laue_measured_fraction_full 1.000
_diffrn_reflns_Laue_measured_fraction_max 1.000
_diffrn_reflns_limit_h_max 10
_diffrn_reflns_limit_h_min 0
_diffrn_reflns_limit_k_max 10
_diffrn_reflns_limit_k_min -11
_diffrn_reflns_limit_l_max 21
_diffrn_reflns_limit_l_min -21
_diffrn_reflns_number 9429
_diffrn_reflns_point_group_measured_fraction_full 1.000
_diffrn_reflns_point_group_measured_fraction_max 1.000
_diffrn_reflns_theta_full 25.242
_diffrn_reflns_theta_max 25.496
_diffrn_reflns_theta_min 2.328
_diffrn_source 'fine-focus sealed tube'
_exptl_absorpt_coefficient_mu 0.737
_exptl_absorpt_correction_T_max 0.964
_exptl_absorpt_correction_T_min 0.916
_exptl_absorpt_correction_type multi-scan
_exptl_absorpt_process_details 'Otwinowski et al, 1997'
_exptl_crystal_colour blue
_exptl_crystal_density_diffrn 1.395
_exptl_crystal_density_method 'not measured'
_exptl_crystal_description needle
_exptl_crystal_F_000 588.0
_exptl_crystal_recrystallization_method 'Re-crystallisation from solvent'
_exptl_crystal_size_max 0.30
_exptl_crystal_size_mid 0.10
_exptl_crystal_size_min 0.05
_exptl_transmission_factor_max 0.964
_exptl_transmission_factor_min 0.916
_refine_diff_density_max 0.353
_refine_diff_density_min -0.283
_refine_diff_density_rms 0.055
_refine_ls_extinction_method none
_refine_ls_goodness_of_fit_ref 1.057
_refine_ls_hydrogen_treatment mixed
_refine_ls_matrix_type full
_refine_ls_number_parameters 341
_refine_ls_number_reflns 4937
_refine_ls_number_restraints 0
_refine_ls_restrained_S_all 1.057
_refine_ls_R_factor_all 0.0651
_refine_ls_R_factor_gt 0.0437
_refine_ls_shift/su_max 0.001
_refine_ls_shift/su_mean 0.000
_refine_ls_structure_factor_coef Fsqd
_refine_ls_weighting_details 'w=1/[\s^2^(Fo^2^)+(0.0184P)^2^+0.9820P] where P=(Fo^2^+2Fc^2^)/3'
_refine_ls_weighting_scheme calc
_refine_ls_wR_factor_gt 0.0818
_refine_ls_wR_factor_ref 0.0868
_reflns_Friedel_coverage 0.000
_reflns_number_gt 3853
_reflns_number_total 4955
_reflns_threshold_expression 'I > 2\s(I)'
_cod_data_source_file c6fd00210b2.cif
_cod_data_source_block 1
_cod_database_code 1544324
_shelx_shelxl_version_number 2014/7
_shelx_space_group_comment
;
The symmetry employed for this shelxl refinement is uniquely defined
by the following loop, which should always be used as a source of
symmetry information in preference to the above space-group names.
They are only intended as comments.
;
_shelx_estimated_absorpt_t_min 0.916
_shelx_estimated_absorpt_t_max 0.964
_exptl_absorpt_special_details 'Otwinowski et al, 1997'
_solvent_exptl_crystal_recrystallization_method Dichloromethane/n-hexane

loop_
_space_group_symop_operation_xyz
'x, y, z'
'-x, -y, -z'

loop_
_atom_site_label
_atom_site_type_symbol
_atom_site_fract_x
_atom_site_fract_y
_atom_site_fract_z
_atom_site_U_iso_or_equiv
_atom_site_adp_type
_atom_site_occupancy
_atom_site_site_symmetry_order
_atom_site_calc_flag
_atom_site_refinement_flags_posn
_atom_site_refinement_flags_adp
Co1 Co 0.86220(4) -0.00808(4) 0.33928(2) 0.03045(11) Uani 1 1 d . .
P1 P 0.77855(8) -0.11431(8) 0.21383(4) 0.02872(16) Uani 1 1 d . .
O1 O 1.1847(2) 0.2071(3) 0.32023(11) 0.0466(5) Uani 1 1 d . .
O2 O 1.1740(2) -0.0267(2) 0.37527(11) 0.0428(5) Uani 1 1 d . .
N1 N 1.0304(3) 0.1856(3) 0.32776(12) 0.0366(5) Uani 1 1 d . .
N2 N 0.7446(3) 0.1206(3) 0.33749(12) 0.0370(5) Uani 1 1 d . .
N3 N 0.7289(3) -0.1521(3) 0.39642(12) 0.0360(5) Uani 1 1 d . .
N4 N 1.0140(3) -0.0803(3) 0.38392(12) 0.0342(5) Uani 1 1 d . .
C1 C 1.1202(4) 0.4681(4) 0.30958(18) 0.0563(9) Uani 1 1 d . .
H1B H 1.2200 0.5068 0.3497 0.084 Uiso 1 1 calc R U
H1C H 1.0740 0.5455 0.3110 0.084 Uiso 1 1 calc R U
H1D H 1.1477 0.4548 0.2603 0.084 Uiso 1 1 calc R U
C2 C 0.9950(4) 0.3094(3) 0.32134(15) 0.0414(7) Uani 1 1 d . .
C3 C 0.8277(4) 0.2693(3) 0.32678(15) 0.0399(7) Uani 1 1 d . .
C4 C 0.7539(4) 0.3871(4) 0.3186(2) 0.0604(9) Uani 1 1 d . .
H4A H 0.7022 0.3931 0.3612 0.091 Uiso 1 1 calc R U
H4B H 0.6708 0.3512 0.2711 0.091 Uiso 1 1 calc R U
H4C H 0.8411 0.4929 0.3183 0.091 Uiso 1 1 calc R U
C5 C 0.5711(3) 0.0667(4) 0.34439(18) 0.0485(8) Uani 1 1 d . .
H5A H 0.5113 0.0960 0.3027 0.058 Uiso 1 1 calc R U
H5B H 0.5691 0.1230 0.3927 0.058 Uiso 1 1 calc R U
C6 C 0.4826(3) -0.1130(4) 0.34188(18) 0.0502(8) Uani 1 1 d . .
H6A H 0.4784 -0.1684 0.2920 0.060 Uiso 1 1 calc R U
H6B H 0.3677 -0.1415 0.3461 0.060 Uiso 1 1 calc R U
C7 C 0.5620(3) -0.1747(4) 0.40361(17) 0.0490(8) Uani 1 1 d . .
H7A H 0.5696 -0.1177 0.4537 0.059 Uiso 1 1 calc R U
H7B H 0.4911 -0.2898 0.4009 0.059 Uiso 1 1 calc R U
C8 C 0.7998(4) -0.2292(3) 0.43551(14) 0.0387(7) Uani 1 1 d . .
C9 C 0.7150(4) -0.3458(4) 0.48535(17) 0.0579(9) Uani 1 1 d . .
H9A H 0.6925 -0.2890 0.5267 0.087 Uiso 1 1 calc R U
H9B H 0.7868 -0.3927 0.5063 0.087 Uiso 1 1 calc R U
H9C H 0.6110 -0.4308 0.4551 0.087 Uiso 1 1 calc R U
C10 C 0.9648(3) -0.1908(3) 0.42829(14) 0.0355(6) Uani 1 1 d . .
C10A C 1.0777(4) -0.2538(4) 0.46755(17) 0.0525(8) Uani 1 1 d . .
H10A H 1.1824 -0.2100 0.4513 0.079 Uiso 1 1 calc R U
H10B H 1.0259 -0.3706 0.4545 0.079 Uiso 1 1 calc R U
H10C H 1.0982 -0.2217 0.5224 0.079 Uiso 1 1 calc R U
C11 C 0.7301(3) 0.0272(3) 0.16205(14) 0.0324(6) Uani 1 1 d . .
C12 C 0.8607(4) 0.1667(3) 0.15128(15) 0.0395(7) Uani 1 1 d . .
H12A H 0.9709 0.1803 0.1649 0.047 Uiso 1 1 calc R U
C13 C 0.8283(4) 0.2851(4) 0.12066(16) 0.0510(8) Uani 1 1 d . .
H13A H 0.9166 0.3779 0.1129 0.061 Uiso 1 1 calc R U
C14 C 0.6671(5) 0.2676(4) 0.10143(18) 0.0591(9) Uani 1 1 d . .
H14A H 0.6460 0.3485 0.0808 0.071 Uiso 1 1 calc R U
C15 C 0.5379(4) 0.1319(4) 0.11256(18) 0.0560(9) Uani 1 1 d . .
H15A H 0.4281 0.1196 0.0993 0.067 Uiso 1 1 calc R U
C16 C 0.5691(4) 0.0132(4) 0.14334(16) 0.0429(7) Uani 1 1 d . .
H16A H 0.4801 -0.0783 0.1517 0.051 Uiso 1 1 calc R U
C21 C 0.9229(3) -0.1527(3) 0.16298(14) 0.0305(6) Uani 1 1 d . .
C22 C 1.0258(3) -0.2132(3) 0.19992(15) 0.0385(7) Uani 1 1 d . .
H22A H 1.0279 -0.2240 0.2514 0.046 Uiso 1 1 calc R U
C23 C 1.1250(3) -0.2576(4) 0.16173(16) 0.0445(7) Uani 1 1 d . .
H23A H 1.1933 -0.2993 0.1873 0.053 Uiso 1 1 calc R U
C24 C 1.1248(3) -0.2413(4) 0.08620(16) 0.0445(7) Uani 1 1 d . .
H24A H 1.1914 -0.2728 0.0602 0.053 Uiso 1 1 calc R U
C25 C 1.0257(4) -0.1783(4) 0.04962(16) 0.0447(7) Uani 1 1 d . .
H25A H 1.0269 -0.1644 -0.0013 0.054 Uiso 1 1 calc R U
C26 C 0.9249(3) -0.1354(3) 0.08694(15) 0.0397(7) Uani 1 1 d . .
H26A H 0.8567 -0.0941 0.0609 0.048 Uiso 1 1 calc R U
C31 C 0.5937(3) -0.3089(3) 0.17683(14) 0.0307(6) Uani 1 1 d . .
C32 C 0.5084(3) -0.3554(3) 0.10098(15) 0.0398(7) Uani 1 1 d . .
H32A H 0.5420 -0.2840 0.0665 0.048 Uiso 1 1 calc R U
C33 C 0.3743(4) -0.5056(4) 0.07543(17) 0.0446(7) Uani 1 1 d . .
H33A H 0.3167 -0.5351 0.0240 0.053 Uiso 1 1 calc R U
C34 C 0.3253(3) -0.6116(4) 0.12498(17) 0.0447(7) Uani 1 1 d . .
H34A H 0.2347 -0.7139 0.1074 0.054 Uiso 1 1 calc R U
C35 C 0.4085(3) -0.5685(3) 0.20051(17) 0.0445(7) Uani 1 1 d . .
H35A H 0.3751 -0.6412 0.2344 0.053 Uiso 1 1 calc R U
C36 C 0.5415(3) -0.4176(3) 0.22632(15) 0.0358(6) Uani 1 1 d . .
H36A H 0.5973 -0.3882 0.2780 0.043 Uiso 1 1 calc R U
H1 H 1.196(3) 0.104(4) 0.3442(16) 0.050 Uiso 1 1 d . U

loop_
_atom_site_aniso_label
_atom_site_aniso_U_11
_atom_site_aniso_U_22
_atom_site_aniso_U_33
_atom_site_aniso_U_23
_atom_site_aniso_U_13
_atom_site_aniso_U_12
Co1 0.0293(2) 0.0341(2) 0.02878(19) 0.00571(15) 0.00754(14) 0.01433(16)
P1 0.0283(3) 0.0303(4) 0.0276(3) 0.0058(3) 0.0070(3) 0.0125(3)
O1 0.0372(11) 0.0483(13) 0.0534(13) 0.0149(10) 0.0189(10) 0.0136(10)
O2 0.0294(10) 0.0536(13) 0.0498(12) 0.0104(10) 0.0108(9) 0.0214(9)
N1 0.0352(13) 0.0393(14) 0.0328(12) 0.0059(10) 0.0082(10) 0.0138(11)
N2 0.0360(13) 0.0434(14) 0.0330(12) 0.0007(10) 0.0040(10) 0.0213(11)
N3 0.0333(12) 0.0395(13) 0.0323(12) 0.0041(10) 0.0102(10) 0.0127(11)
N4 0.0324(12) 0.0392(13) 0.0308(12) 0.0022(10) 0.0063(10) 0.0166(10)
C1 0.070(2) 0.0370(18) 0.058(2) 0.0102(15) 0.0192(17) 0.0179(16)
C2 0.0539(19) 0.0325(16) 0.0311(15) 0.0023(12) 0.0060(13) 0.0146(14)
C3 0.0487(18) 0.0402(17) 0.0307(15) -0.0012(12) 0.0012(13) 0.0238(14)
C4 0.076(2) 0.051(2) 0.061(2) 0.0022(16) 0.0036(18) 0.0400(19)
C5 0.0408(17) 0.060(2) 0.0500(18) 0.0003(15) 0.0079(14) 0.0293(16)
C6 0.0304(16) 0.061(2) 0.0557(19) -0.0013(16) 0.0127(14) 0.0183(15)
C7 0.0359(16) 0.0540(19) 0.0523(18) 0.0059(15) 0.0196(14) 0.0124(15)
C8 0.0473(17) 0.0355(16) 0.0258(14) 0.0043(12) 0.0098(12) 0.0107(14)
C9 0.068(2) 0.053(2) 0.0456(18) 0.0188(15) 0.0224(16) 0.0138(17)
C10 0.0457(16) 0.0377(16) 0.0235(13) 0.0033(12) 0.0027(12) 0.0208(13)
C10A 0.067(2) 0.052(2) 0.0396(17) 0.0056(14) 0.0006(15) 0.0317(17)
C11 0.0411(16) 0.0331(15) 0.0263(13) 0.0049(11) 0.0075(11) 0.0196(13)
C12 0.0478(17) 0.0368(16) 0.0322(15) 0.0054(12) 0.0120(13) 0.0159(14)
C13 0.075(2) 0.0373(17) 0.0403(17) 0.0118(14) 0.0186(16) 0.0209(16)
C14 0.091(3) 0.051(2) 0.051(2) 0.0173(16) 0.0103(19) 0.046(2)
C15 0.060(2) 0.058(2) 0.058(2) 0.0098(17) 0.0029(17) 0.0372(19)
C16 0.0408(17) 0.0418(17) 0.0473(17) 0.0065(14) 0.0046(13) 0.0216(14)
C21 0.0286(13) 0.0287(14) 0.0319(14) 0.0033(11) 0.0077(11) 0.0105(11)
C22 0.0420(16) 0.0434(17) 0.0325(15) 0.0074(12) 0.0106(12) 0.0200(14)
C23 0.0393(16) 0.0528(19) 0.0451(17) 0.0065(14) 0.0061(13) 0.0255(15)
C24 0.0365(16) 0.0551(19) 0.0423(17) 0.0007(14) 0.0147(13) 0.0198(15)
C25 0.0452(17) 0.059(2) 0.0332(15) 0.0095(14) 0.0157(13) 0.0230(15)
C26 0.0418(16) 0.0496(18) 0.0343(15) 0.0116(13) 0.0113(12) 0.0244(14)
C31 0.0263(13) 0.0295(14) 0.0359(14) 0.0040(11) 0.0090(11) 0.0115(11)
C32 0.0405(16) 0.0388(16) 0.0353(15) 0.0070(12) 0.0073(12) 0.0131(14)
C33 0.0418(17) 0.0446(18) 0.0410(16) 0.0013(14) 0.0031(13) 0.0166(15)
C34 0.0341(16) 0.0337(16) 0.0586(19) 0.0030(14) 0.0107(14) 0.0085(13)
C35 0.0441(17) 0.0379(17) 0.0550(19) 0.0153(14) 0.0198(15) 0.0167(14)
C36 0.0358(15) 0.0353(16) 0.0382(15) 0.0063(12) 0.0094(12) 0.0170(13)

loop_
_atom_type_symbol
_atom_type_description
_atom_type_scat_dispersion_real
_atom_type_scat_dispersion_imag
_atom_type_scat_source
C C 0.0033 0.0016 'International Tables Vol C Tables 4.2.6.8 and 6.1.1.4'
H H 0.0000 0.0000 'International Tables Vol C Tables 4.2.6.8 and 6.1.1.4'
N N 0.0061 0.0033 'International Tables Vol C Tables 4.2.6.8 and 6.1.1.4'
O O 0.0106 0.0060 'International Tables Vol C Tables 4.2.6.8 and 6.1.1.4'
P P 0.1023 0.0942 'International Tables Vol C Tables 4.2.6.8 and 6.1.1.4'
Co Co 0.3494 0.9721 'International Tables Vol C Tables 4.2.6.8 and 6.1.1.4'

loop_
_geom_angle_atom_site_label_1
_geom_angle_atom_site_label_2
_geom_angle_atom_site_label_3
_geom_angle
N1 Co1 N4 92.83(10)
N1 Co1 N3 154.10(9)
N4 Co1 N3 80.64(10)
N1 Co1 N2 80.89(10)
N4 Co1 N2 154.77(9)
N3 Co1 N2 94.36(10)
N1 Co1 P1 95.12(8)
N4 Co1 P1 108.18(7)
N3 Co1 P1 110.74(7)
N2 Co1 P1 96.75(7)
C11 P1 C21 102.93(12)
C11 P1 C31 103.60(12)
C21 P1 C31 98.19(12)
C11 P1 Co1 108.35(9)
C21 P1 Co1 119.85(9)
C31 P1 Co1 121.45(9)
N1 O1 H1 102.4(14)
N4 O2 H1 102.1(12)
C2 N1 O1 116.8(2)
C2 N1 Co1 118.11(19)
O1 N1 Co1 124.92(18)
C3 N2 C5 118.6(2)
C3 N2 Co1 115.57(19)
C5 N2 Co1 125.82(19)
C8 N3 C7 119.2(2)
C8 N3 Co1 115.57(18)
C7 N3 Co1 125.14(19)
C10 N4 O2 116.8(2)
C10 N4 Co1 118.37(19)
O2 N4 Co1 124.84(16)
C2 C1 H1B 109.5
C2 C1 H1C 109.5
H1B C1 H1C 109.5
C2 C1 H1D 109.5
H1B C1 H1D 109.5
H1C C1 H1D 109.5
N1 C2 C3 111.4(2)
N1 C2 C1 122.0(3)
C3 C2 C1 126.6(3)
N2 C3 C2 114.0(3)
N2 C3 C4 123.9(3)
C2 C3 C4 122.1(3)
C3 C4 H4A 109.5
C3 C4 H4B 109.5
H4A C4 H4B 109.5
C3 C4 H4C 109.5
H4A C4 H4C 109.5
H4B C4 H4C 109.5
N2 C5 C6 112.5(2)
N2 C5 H5A 109.1
C6 C5 H5A 109.1
N2 C5 H5B 109.1
C6 C5 H5B 109.1
H5A C5 H5B 107.8
C5 C6 C7 114.6(2)
C5 C6 H6A 108.6
C7 C6 H6A 108.6
C5 C6 H6B 108.6
C7 C6 H6B 108.6
H6A C6 H6B 107.6
N3 C7 C6 112.2(2)
N3 C7 H7A 109.2
C6 C7 H7A 109.2
N3 C7 H7B 109.2
C6 C7 H7B 109.2
H7A C7 H7B 107.9
N3 C8 C10 114.5(2)
N3 C8 C9 123.3(3)
C10 C8 C9 122.2(3)
C8 C9 H9A 109.5
C8 C9 H9B 109.5
H9A C9 H9B 109.5
C8 C9 H9C 109.5
H9A C9 H9C 109.5
H9B C9 H9C 109.5
N4 C10 C8 110.9(2)
N4 C10 C10A 122.3(3)
C8 C10 C10A 126.7(3)
C10 C10A H10A 109.5
C10 C10A H10B 109.5
H10A C10A H10B 109.5
C10 C10A H10C 109.5
H10A C10A H10C 109.5
H10B C10A H10C 109.5
C16 C11 C12 118.3(3)
C16 C11 P1 121.9(2)
C12 C11 P1 119.1(2)
C13 C12 C11 120.2(3)
C13 C12 H12A 119.9
C11 C12 H12A 119.9
C14 C13 C12 120.5(3)
C14 C13 H13A 119.8
C12 C13 H13A 119.8
C15 C14 C13 119.8(3)
C15 C14 H14A 120.1
C13 C14 H14A 120.1
C14 C15 C16 120.1(3)
C14 C15 H15A 119.9
C16 C15 H15A 119.9
C15 C16 C11 121.0(3)
C15 C16 H16A 119.5
C11 C16 H16A 119.5
C22 C21 C26 118.3(2)
C22 C21 P1 118.61(19)
C26 C21 P1 123.0(2)
C23 C22 C21 120.6(3)
C23 C22 H22A 119.7
C21 C22 H22A 119.7
C22 C23 C24 120.6(3)
C22 C23 H23A 119.7
C24 C23 H23A 119.7
C25 C24 C23 119.1(3)
C25 C24 H24A 120.4
C23 C24 H24A 120.4
C24 C25 C26 120.7(3)
C24 C25 H25A 119.7
C26 C25 H25A 119.7
C25 C26 C21 120.7(3)
C25 C26 H26A 119.7
C21 C26 H26A 119.7
C32 C31 C36 118.2(2)
C32 C31 P1 123.1(2)
C36 C31 P1 118.65(19)
C33 C32 C31 120.8(3)
C33 C32 H32A 119.6
C31 C32 H32A 119.6
C34 C33 C32 120.1(3)
C34 C33 H33A 119.9
C32 C33 H33A 119.9
C33 C34 C35 120.1(3)
C33 C34 H34A 119.9
C35 C34 H34A 119.9
C34 C35 C36 119.8(3)
C34 C35 H35A 120.1
C36 C35 H35A 120.1
C35 C36 C31 120.9(3)
C35 C36 H36A 119.5
C31 C36 H36A 119.5

loop_
_geom_bond_atom_site_label_1
_geom_bond_atom_site_label_2
_geom_bond_distance
Co1 N1 1.864(2)
Co1 N4 1.869(2)
Co1 N3 1.899(2)
Co1 N2 1.901(2)
Co1 P1 2.2514(11)
P1 C11 1.831(3)
P1 C21 1.842(3)
P1 C31 1.844(3)
O1 N1 1.358(3)
O1 H1 1.12(3)
O2 N4 1.364(3)
O2 H1 1.33(3)
N1 C2 1.323(4)
N2 C3 1.315(4)
N2 C5 1.468(3)
N3 C8 1.322(3)
N3 C7 1.467(3)
N4 C10 1.330(3)
C1 C2 1.495(4)
C1 H1B 0.9700
C1 H1C 0.9700
C1 H1D 0.9700
C2 C3 1.425(4)
C3 C4 1.505(4)
C4 H4A 0.9700
C4 H4B 0.9700
C4 H4C 0.9700
C5 C6 1.509(4)
C5 H5A 0.9800
C5 H5B 0.9800
C6 C7 1.510(4)
C6 H6A 0.9800
C6 H6B 0.9800
C7 H7A 0.9800
C7 H7B 0.9800
C8 C10 1.416(4)
C8 C9 1.507(4)
C9 H9A 0.9700
C9 H9B 0.9700
C9 H9C 0.9700
C10 C10A 1.493(4)
C10A H10A 0.9700
C10A H10B 0.9700
C10A H10C 0.9700
C11 C16 1.391(4)
C11 C12 1.397(4)
C12 C13 1.385(4)
C12 H12A 0.9400
C13 C14 1.381(5)
C13 H13A 0.9400
C14 C15 1.373(5)
C14 H14A 0.9400
C15 C16 1.385(4)
C15 H15A 0.9400
C16 H16A 0.9400
C21 C22 1.389(4)
C21 C26 1.396(4)
C22 C23 1.381(4)
C22 H22A 0.9400
C23 C24 1.383(4)
C23 H23A 0.9400
C24 C25 1.377(4)
C24 H24A 0.9400
C25 C26 1.378(4)
C25 H25A 0.9400
C26 H26A 0.9400
C31 C32 1.387(4)
C31 C36 1.391(4)
C32 C33 1.384(4)
C32 H32A 0.9400
C33 C34 1.372(4)
C33 H33A 0.9400
C34 C35 1.377(4)
C34 H34A 0.9400
C35 C36 1.384(4)
C35 H35A 0.9400
C36 H36A 0.9400

loop_
_geom_torsion_atom_site_label_1
_geom_torsion_atom_site_label_2
_geom_torsion_atom_site_label_3
_geom_torsion_atom_site_label_4
_geom_torsion
N4 Co1 N1 C2 -157.7(2)
N3 Co1 N1 C2 -83.4(3)
N2 Co1 N1 C2 -2.3(2)
P1 Co1 N1 C2 93.8(2)
N4 Co1 N1 O1 27.0(2)
N3 Co1 N1 O1 101.3(3)
N2 Co1 N1 O1 -177.6(2)
P1 Co1 N1 O1 -81.53(19)
N1 Co1 N3 C8 -78.1(3)
N4 Co1 N3 C8 -1.10(19)
N2 Co1 N3 C8 -156.18(19)
P1 Co1 N3 C8 104.91(18)
N1 Co1 N3 C7 97.9(3)
N4 Co1 N3 C7 174.9(2)
N2 Co1 N3 C7 19.8(2)
P1 Co1 N3 C7 -79.1(2)
N1 Co1 N4 C10 156.73(19)
N3 Co1 N4 C10 1.95(19)
N2 Co1 N4 C10 82.2(3)
P1 Co1 N4 C10 -106.93(19)
N1 Co1 N4 O2 -22.4(2)
N3 Co1 N4 O2 -177.2(2)
N2 Co1 N4 O2 -96.9(3)
P1 Co1 N4 O2 73.90(19)
O1 N1 C2 C3 177.3(2)
Co1 N1 C2 C3 1.6(3)
O1 N1 C2 C1 -2.5(4)
Co1 N1 C2 C1 -178.1(2)
C5 N2 C3 C2 179.6(2)
Co1 N2 C3 C2 -2.3(3)
C5 N2 C3 C4 -2.0(4)
Co1 N2 C3 C4 176.0(2)
N1 C2 C3 N2 0.5(3)
C1 C2 C3 N2 -179.8(3)
N1 C2 C3 C4 -177.9(3)
C1 C2 C3 C4 1.9(4)
C3 N2 C5 C6 169.5(2)
Co1 N2 C5 C6 -8.4(3)
N2 C5 C6 C7 59.0(3)
C8 N3 C7 C6 -165.9(2)
Co1 N3 C7 C6 18.3(3)
C5 C6 C7 N3 -64.4(3)
C7 N3 C8 C10 -176.1(2)
Co1 N3 C8 C10 0.2(3)
C7 N3 C8 C9 2.5(4)
Co1 N3 C8 C9 178.8(2)
O2 N4 C10 C8 176.9(2)
Co1 N4 C10 C8 -2.3(3)
O2 N4 C10 C10A 0.3(4)
Co1 N4 C10 C10A -178.9(2)
N3 C8 C10 N4 1.3(3)
C9 C8 C10 N4 -177.3(2)
N3 C8 C10 C10A 177.7(3)
C9 C8 C10 C10A -0.9(4)
C21 P1 C11 C16 137.5(2)
C31 P1 C11 C16 35.6(2)
Co1 P1 C11 C16 -94.6(2)
C21 P1 C11 C12 -52.5(2)
C31 P1 C11 C12 -154.4(2)
Co1 P1 C11 C12 75.4(2)
C16 C11 C12 C13 -1.8(4)
P1 C11 C12 C13 -172.2(2)
C11 C12 C13 C14 0.9(4)
C12 C13 C14 C15 -0.1(5)
C13 C14 C15 C16 0.3(5)
C14 C15 C16 C11 -1.3(5)
C12 C11 C16 C15 2.0(4)
P1 C11 C16 C15 172.1(2)
C11 P1 C21 C22 159.9(2)
C31 P1 C21 C22 -94.0(2)
Co1 P1 C21 C22 39.7(2)
C11 P1 C21 C26 -25.1(3)
C31 P1 C21 C26 81.0(2)
Co1 P1 C21 C26 -145.3(2)
C26 C21 C22 C23 -1.1(4)
P1 C21 C22 C23 174.1(2)
C21 C22 C23 C24 0.6(4)
C22 C23 C24 C25 0.8(4)
C23 C24 C25 C26 -1.5(4)
C24 C25 C26 C21 1.0(4)
C22 C21 C26 C25 0.4(4)
P1 C21 C26 C25 -174.6(2)
C11 P1 C31 C32 37.9(3)
C21 P1 C31 C32 -67.6(2)
Co1 P1 C31 C32 159.7(2)
C11 P1 C31 C36 -145.2(2)
C21 P1 C31 C36 109.3(2)
Co1 P1 C31 C36 -23.3(3)
C36 C31 C32 C33 0.4(4)
P1 C31 C32 C33 177.3(2)
C31 C32 C33 C34 -0.8(5)
C32 C33 C34 C35 0.5(5)
C33 C34 C35 C36 0.2(4)
C34 C35 C36 C31 -0.6(4)
C32 C31 C36 C35 0.3(4)
P1 C31 C36 C35 -176.8(2)
